data_4024166
loop_
_publ_author_name
'Taedong Ok'
'Aram Jeon'
'Joohee Lee'
'Jung Hak Lim'
'Chang Seop Hong'
'Hee-Seung Lee'

_publ_section_title
;
 Enantiomerically Pure Synthesis of \b-Substituted \g-Butyrolactones:
 A Key Intermediate to Concise Synthesis of Pregabalin
;
_journal_name_full 'Journal of Organic Chemistry'
_journal_page_first 7390
_journal_page_last 7393
_journal_paper_doi 10.1021/jo0709605
_journal_volume 72
_journal_year 2007
_chemical_formula_sum 'C13 H10 N O4'
_chemical_formula_weight 244.22
_chemical_name_systematic
;
 ?
;
_space_group_IT_number 19
_symmetry_cell_setting orthorhombic
_symmetry_space_group_name_Hall 'P 2ac 2ab'
_symmetry_space_group_name_H-M 'P 21 21 21'
_atom_sites_solution_hydrogens geom
_atom_sites_solution_primary direct
_atom_sites_solution_secondary difmap
_audit_creation_method SHELXL-97
_cell_angle_alpha 90.00
_cell_angle_beta 90.00
_cell_angle_gamma 90.00
_cell_formula_units_Z 4
_cell_length_a 6.9340(2)
_cell_length_b 9.6320(3)
_cell_length_c 17.3308(5)
_cell_measurement_temperature 298
_cell_volume 1157.49(6)
_computing_structure_refinement 'SHELXL-97 (Sheldrick, 1997)'
_diffrn_ambient_temperature 298
_diffrn_measured_fraction_theta_full 0.997
_diffrn_measured_fraction_theta_max 0.997
_diffrn_measurement_device_type 'CCD area detector'
_diffrn_measurement_method 'omega and phi scans'
_diffrn_radiation_monochromator graphite
_diffrn_radiation_source 'fine-focus sealed tube'
_diffrn_radiation_type MoK\a
_diffrn_radiation_wavelength 0.71073
_diffrn_reflns_av_R_equivalents 0.0266
_diffrn_reflns_av_sigmaI/netI 0.0222
_diffrn_reflns_limit_h_max 8
_diffrn_reflns_limit_h_min -9
_diffrn_reflns_limit_k_max 8
_diffrn_reflns_limit_k_min -12
_diffrn_reflns_limit_l_max 23
_diffrn_reflns_limit_l_min -21
_diffrn_reflns_number 6735
_diffrn_reflns_theta_full 28.28
_diffrn_reflns_theta_max 28.28
_diffrn_reflns_theta_min 2.35
_exptl_absorpt_coefficient_mu 0.106
_exptl_absorpt_correction_type multi-scan
_exptl_absorpt_process_details SADABS
_exptl_crystal_colour colorless
_exptl_crystal_density_diffrn 1.401
_exptl_crystal_density_method 'not measured'
_exptl_crystal_description plate
_exptl_crystal_F_000 508
_exptl_crystal_size_max 0.41
_exptl_crystal_size_mid 0.4
_exptl_crystal_size_min 0.3
_refine_diff_density_max 0.406
_refine_diff_density_min -0.366
_refine_diff_density_rms 0.087
_refine_ls_abs_structure_details 'Flack H D (1983), Acta Cryst. A39, 876-881'
_refine_ls_abs_structure_Flack 1.4(15)
_refine_ls_extinction_method none
_refine_ls_goodness_of_fit_ref 1.092
_refine_ls_hydrogen_treatment mixed
_refine_ls_matrix_type full
_refine_ls_number_parameters 163
_refine_ls_number_reflns 2756
_refine_ls_number_restraints 0
_refine_ls_restrained_S_all 1.092
_refine_ls_R_factor_all 0.0557
_refine_ls_R_factor_gt 0.0508
_refine_ls_shift/su_max 0.002
_refine_ls_shift/su_mean 0.000
_refine_ls_structure_factor_coef Fsqd
_refine_ls_weighting_details 'calc w=1/[\s^2^(Fo^2^)+(0.0728P)^2^+0.1500P] where P=(Fo^2^+2Fc^2^)/3'
_refine_ls_weighting_scheme calc
_refine_ls_wR_factor_gt 0.1298
_refine_ls_wR_factor_ref 0.1351
_reflns_number_gt 2474
_reflns_number_total 2756
_reflns_threshold_expression >2sigma(I)
_cod_data_source_file jo0709605-File004.cif
_cod_data_source_block p212121
_cod_depositor_comments
;
The following automatic conversions were performed:
'_symmetry_cell_setting' value 'Orthorhombic' changed to 'orthorhombic'
according to '/home/saulius/struct/CIF-dictionaries/cif_core.dic'
dictionary named 'cif_core.dic' version 2.4.1 from
2010-06-29.

'_exptl_absorpt_correction_type' value 'MULTI-SCAN' changed
to 'multi-scan' according to
'/home/saulius/struct/CIF-dictionaries/cif_core.dic' dictionary named
'cif_core.dic' version 2.4.1 from 2010-06-29.

Automatic conversion script
Id: cif_fix_enum 1527 2010-12-29 10:47:43Z saulius 
;
_cod_database_code 4024166

loop_
_symmetry_equiv_pos_as_xyz
'x, y, z'
'-x+1/2, -y, z+1/2'
'-x, y+1/2, -z+1/2'
'x+1/2, -y+1/2, -z'

loop_
_atom_site_label
_atom_site_type_symbol
_atom_site_fract_x
_atom_site_fract_y
_atom_site_fract_z
_atom_site_U_iso_or_equiv
_atom_site_adp_type
_atom_site_occupancy
_atom_site_symmetry_multiplicity
_atom_site_calc_flag
_atom_site_refinement_flags
_atom_site_disorder_assembly
_atom_site_disorder_group
C1 C 0.7328(4) 0.0056(3) 0.12764(13) 0.0646(6) Uani 1 1 d . . .
H1 H 0.8355 -0.0513 0.1137 0.077 Uiso 1 1 calc R . .
C2 C 0.5672(5) -0.0483(3) 0.16162(15) 0.0791(9) Uani 1 1 d . . .
H2 H 0.5590 -0.1433 0.1706 0.095 Uiso 1 1 calc R . .
C3 C 0.4155(5) 0.0355(4) 0.18226(14) 0.0819(9) Uani 1 1 d . . .
H3 H 0.3059 -0.0043 0.2039 0.098 Uiso 1 1 calc R . .
C4 C 0.4221(4) 0.1784(3) 0.17160(12) 0.0699(7) Uani 1 1 d . . .
H4 H 0.3205 0.2355 0.1863 0.084 Uiso 1 1 calc R . .
C5 C 0.5871(3) 0.2312(2) 0.13804(10) 0.0530(5) Uani 1 1 d . . .
C6 C 0.7378(3) 0.1462(2) 0.11567(10) 0.0506(5) Uani 1 1 d . . .
C7 C 0.8866(3) 0.2340(2) 0.07823(10) 0.0474(4) Uani 1 1 d . . .
O2 O 1.0352(2) 0.20057(17) 0.04689(10) 0.0636(4) Uani 1 1 d . . .
C8 C 0.6383(3) 0.3764(2) 0.11810(11) 0.0505(4) Uani 1 1 d . . .
O1 O 0.5492(2) 0.48170(19) 0.12869(10) 0.0710(5) Uani 1 1 d . . .
N1 N 0.8202(2) 0.37016(17) 0.08364(8) 0.0447(3) Uani 1 1 d . . .
C9 C 0.9117(3) 0.4881(2) 0.04837(11) 0.0497(4) Uani 1 1 d . . .
H9A H 0.8277 0.5681 0.0534 0.060 Uiso 1 1 calc R . .
H9B H 0.9285 0.4698 -0.0063 0.060 Uiso 1 1 calc R . .
C10 C 1.1069(3) 0.52262(19) 0.08355(11) 0.0455(4) Uani 1 1 d . . .
C11 C 1.0982(3) 0.55325(19) 0.16930(11) 0.0506(4) Uani 1 1 d . . .
H11A H 0.9897 0.5060 0.1929 0.061 Uiso 1 1 calc R . .
H11B H 1.2158 0.5232 0.1946 0.061 Uiso 1 1 calc R . .
C12 C 1.0753(4) 0.7067(2) 0.17558(12) 0.0581(5) Uani 1 1 d . . .
O3 O 1.0293(4) 0.77583(19) 0.22960(10) 0.0932(7) Uani 1 1 d . . .
O4 O 1.1206(3) 0.76553(16) 0.10717(10) 0.0739(5) Uani 1 1 d . . .
C13 C 1.1812(4) 0.6619(2) 0.05279(14) 0.0624(5) Uani 1 1 d . . .
H13A H 1.3207 0.6605 0.0487 0.075 Uiso 1 1 calc R . .
H13B H 1.1274 0.6808 0.0022 0.075 Uiso 1 1 calc R . .

loop_
_atom_site_aniso_label
_atom_site_aniso_U_11
_atom_site_aniso_U_22
_atom_site_aniso_U_33
_atom_site_aniso_U_23
_atom_site_aniso_U_13
_atom_site_aniso_U_12
C1 0.0764(15) 0.0656(13) 0.0518(11) 0.0050(11) -0.0159(10) -0.0084(11)
C2 0.103(2) 0.0797(16) 0.0542(12) 0.0177(11) -0.0196(14) -0.0323(17)
C3 0.0792(18) 0.115(2) 0.0519(12) 0.0087(13) 0.0016(12) -0.0432(18)
C4 0.0550(12) 0.1040(19) 0.0507(11) -0.0076(12) 0.0059(9) -0.0233(12)
C5 0.0439(10) 0.0755(13) 0.0394(8) -0.0075(8) -0.0006(8) -0.0078(9)
C6 0.0501(10) 0.0643(11) 0.0374(8) 0.0000(8) -0.0085(7) -0.0066(9)
C7 0.0441(9) 0.0607(10) 0.0376(8) -0.0046(7) -0.0025(7) 0.0022(8)
O2 0.0525(8) 0.0708(9) 0.0675(8) -0.0041(7) 0.0132(7) 0.0108(7)
C8 0.0350(8) 0.0705(12) 0.0459(9) -0.0112(9) -0.0023(7) 0.0007(9)
O1 0.0484(8) 0.0806(10) 0.0841(11) -0.0191(9) 0.0061(7) 0.0130(8)
N1 0.0351(7) 0.0561(9) 0.0429(7) -0.0053(7) -0.0008(6) 0.0004(7)
C9 0.0485(9) 0.0581(10) 0.0424(8) 0.0038(8) -0.0030(8) 0.0042(9)
C10 0.0442(9) 0.0436(8) 0.0489(9) 0.0007(7) 0.0001(8) 0.0009(7)
C11 0.0551(11) 0.0474(9) 0.0492(9) 0.0020(8) -0.0034(9) -0.0029(8)
C12 0.0637(13) 0.0511(10) 0.0595(11) -0.0040(9) -0.0050(10) 0.0075(10)
O3 0.1342(19) 0.0721(11) 0.0734(11) -0.0233(9) -0.0019(13) 0.0253(13)
O4 0.1025(14) 0.0447(7) 0.0745(10) 0.0051(7) 0.0064(10) -0.0046(9)
C13 0.0634(13) 0.0591(12) 0.0647(12) 0.0061(10) 0.0125(10) -0.0097(10)

loop_
_atom_type_symbol
_atom_type_description
_atom_type_scat_dispersion_real
_atom_type_scat_dispersion_imag
_atom_type_scat_source
C C 0.0033 0.0016 'International Tables Vol C Tables 4.2.6.8 and 6.1.1.4'
H H 0.0000 0.0000 'International Tables Vol C Tables 4.2.6.8 and 6.1.1.4'
N N 0.0061 0.0033 'International Tables Vol C Tables 4.2.6.8 and 6.1.1.4'
O O 0.0106 0.0060 'International Tables Vol C Tables 4.2.6.8 and 6.1.1.4'

loop_
_geom_angle_atom_site_label_1
_geom_angle_atom_site_label_2
_geom_angle_atom_site_label_3
_geom_angle
_geom_angle_site_symmetry_1
_geom_angle_site_symmetry_3
_geom_angle_publ_flag
C6 C1 C2 117.0(3) . . ?
C3 C2 C1 121.6(2) . . ?
C2 C3 C4 121.5(3) . . ?
C5 C4 C3 116.6(3) . . ?
C4 C5 C6 121.8(2) . . ?
C4 C5 C8 130.0(2) . . ?
C6 C5 C8 108.20(18) . . ?
C1 C6 C5 121.6(2) . . ?
C1 C6 C7 130.3(2) . . ?
C5 C6 C7 108.11(19) . . ?
O2 C7 N1 124.26(19) . . ?
O2 C7 C6 129.6(2) . . ?
N1 C7 C6 106.09(16) . . ?
O1 C8 N1 124.4(2) . . ?
O1 C8 C5 129.61(18) . . ?
N1 C8 C5 105.94(17) . . ?
C7 N1 C8 111.59(16) . . ?
C7 N1 C9 124.68(15) . . ?
C8 N1 C9 123.13(17) . . ?
N1 C9 C10 113.28(15) . . ?
C11 C10 C9 113.58(16) . . ?
C11 C10 C13 100.60(16) . . ?
C9 C10 C13 110.56(16) . . ?
C12 C11 C10 105.59(16) . . ?
O3 C12 O4 121.2(2) . . ?
O3 C12 C11 129.8(2) . . ?
O4 C12 C11 109.08(17) . . ?
C12 O4 C13 110.63(16) . . ?
O4 C13 C10 106.36(17) . . ?

loop_
_geom_bond_atom_site_label_1
_geom_bond_atom_site_label_2
_geom_bond_distance
_geom_bond_site_symmetry_2
_geom_bond_publ_flag
C1 C6 1.371(3) . ?
C1 C2 1.391(4) . ?
C2 C3 1.373(5) . ?
C3 C4 1.389(4) . ?
C4 C5 1.381(3) . ?
C5 C6 1.383(3) . ?
C5 C8 1.484(3) . ?
C6 C7 1.483(3) . ?
C7 O2 1.209(2) . ?
C7 N1 1.394(3) . ?
C8 O1 1.201(3) . ?
C8 N1 1.397(2) . ?
N1 C9 1.438(3) . ?
C9 C10 1.521(3) . ?
C10 C11 1.516(3) . ?
C10 C13 1.533(3) . ?
C11 C12 1.491(3) . ?
C12 O3 1.192(3) . ?
C12 O4 1.351(3) . ?
O4 C13 1.436(3) . ?

loop_
_cod_related_entry_id
_cod_related_entry_database
_cod_related_entry_code
1 ChemSpider 30658845
